data_2235463
loop_
_publ_author_name
'Elahi, Fazal'
'Adeel, Muhammad'
'Tahir, M. Nawaz'
'Langer, Peter'
'Ahmad, Saeed'

_publ_section_title
;
 2-Fluoro-5-(4-fluorophenyl)pyridine
;
_journal_coeditor_code HB6833
_journal_issue 7
_journal_name_full 'Acta Crystallographica Section E'
_journal_page_first o2070
_journal_paper_doi 10.1107/S1600536812025160
_journal_volume 68
_journal_year 2012
_chemical_formula_iupac 'C11 H7 F2 N'
_chemical_formula_moiety 'C11 H7 F2 N'
_chemical_formula_sum 'C11 H7 F2 N'
_chemical_formula_weight 191.18
_chemical_name_systematic
;
2-Fluoro-5-(4-fluorophenyl)pyridine
;
_space_group_IT_number 29
_symmetry_cell_setting orthorhombic
_symmetry_space_group_name_Hall 'P 2c -2ac'
_symmetry_space_group_name_H-M 'P c a 21'
_atom_sites_solution_hydrogens geom
_atom_sites_solution_primary direct
_atom_sites_solution_secondary difmap
_audit_creation_method SHELXL-97
_cell_angle_alpha 90
_cell_angle_beta 90
_cell_angle_gamma 90
_cell_formula_units_Z 4
_cell_length_a 20.365(2)
_cell_length_b 3.8303(3)
_cell_length_c 11.4835(14)
_cell_measurement_reflns_used 1162
_cell_measurement_temperature 296(2)
_cell_measurement_theta_max 25.25
_cell_measurement_theta_min 2.00
_cell_volume 895.76(16)
_computing_cell_refinement 'SAINT (Bruker, 2007)'
_computing_data_collection 'APEX2 (Bruker, 2007)'
_computing_data_reduction 'SAINT (Bruker, 2007)'
_computing_molecular_graphics 'ORTEP-3 for Windows (Farrugia, 1997) and PLATON (Spek, 2009)'
_computing_publication_material
;
WinGX (Farrugia, 1999) and PLATON (Spek, 2009)
;
_computing_structure_refinement 'SHELXL97 (Sheldrick, 2008)'
_computing_structure_solution 'SHELXS97 (Sheldrick, 2008)'
_diffrn_ambient_temperature 296(2)
_diffrn_detector_area_resol_mean 8.10
_diffrn_measured_fraction_theta_full 0.994
_diffrn_measured_fraction_theta_max 0.994
_diffrn_measurement_device_type 'Bruker Kappa APEXII CCD'
_diffrn_measurement_method \w
_diffrn_radiation_monochromator graphite
_diffrn_radiation_source 'fine-focus sealed tube'
_diffrn_radiation_type MoK\a
_diffrn_radiation_wavelength 0.71073
_diffrn_reflns_av_R_equivalents 0.0203
_diffrn_reflns_av_sigmaI/netI 0.0273
_diffrn_reflns_limit_h_max 24
_diffrn_reflns_limit_h_min -21
_diffrn_reflns_limit_k_max 4
_diffrn_reflns_limit_k_min -2
_diffrn_reflns_limit_l_max 13
_diffrn_reflns_limit_l_min -13
_diffrn_reflns_number 3601
_diffrn_reflns_theta_full 25.50
_diffrn_reflns_theta_max 25.50
_diffrn_reflns_theta_min 2.00
_diffrn_standards_number 0
_exptl_absorpt_coefficient_mu 0.113
_exptl_absorpt_correction_T_max 0.950
_exptl_absorpt_correction_T_min 0.932
_exptl_absorpt_correction_type multi-scan
_exptl_absorpt_process_details '(SADABS; Bruker, 2005)'
_exptl_crystal_colour colorless
_exptl_crystal_density_diffrn 1.418
_exptl_crystal_density_method 'not measured'
_exptl_crystal_description rod
_exptl_crystal_F_000 392
_exptl_crystal_size_max 0.26
_exptl_crystal_size_mid 0.20
_exptl_crystal_size_min 0.18
_refine_diff_density_max 0.105
_refine_diff_density_min -0.086
_refine_ls_abs_structure_details none
_refine_ls_goodness_of_fit_ref 1.030
_refine_ls_hydrogen_treatment constr
_refine_ls_matrix_type full
_refine_ls_number_parameters 128
_refine_ls_number_reflns 1489
_refine_ls_number_restraints 1
_refine_ls_restrained_S_all 1.029
_refine_ls_R_factor_all 0.0468
_refine_ls_R_factor_gt 0.0299
_refine_ls_shift/su_max 0.000
_refine_ls_shift/su_mean 0.000
_refine_ls_structure_factor_coef Fsqd
_refine_ls_weighting_details 'calc w=1/[\s^2^(Fo^2^)+(0.0344P)^2^] where P=(Fo^2^+2Fc^2^)/3'
_refine_ls_weighting_scheme calc
_refine_ls_wR_factor_gt 0.0641
_refine_ls_wR_factor_ref 0.0724
_reflns_number_gt 1162
_reflns_number_total 1489
_reflns_threshold_expression I>2\s(I)
_cod_data_source_file hb6833.cif
_cod_data_source_block I
_cod_original_cell_volume 895.74(16)
_cod_database_code 2235463
_cod_database_fobs_code 2235463

loop_
_symmetry_equiv_pos_site_id
_symmetry_equiv_pos_as_xyz
1 x,y,z
2 -x,-y,1/2+z
3 1/2-x,y,1/2+z
4 1/2+x,-y,z

loop_
_atom_site_aniso_label
_atom_site_aniso_U_11
_atom_site_aniso_U_22
_atom_site_aniso_U_33
_atom_site_aniso_U_12
_atom_site_aniso_U_13
_atom_site_aniso_U_23
F1 0.0663(9) 0.1613(16) 0.1380(14) -0.0246(9) -0.0268(10) 0.0455(14)
F2 0.0764(9) 0.1291(14) 0.0898(10) -0.0286(8) -0.0211(9) 0.0164(9)
N1 0.0759(13) 0.0821(15) 0.0506(10) -0.0147(10) -0.0079(10) 0.0035(9)
C1 0.0565(12) 0.0413(12) 0.0512(11) 0.0046(9) 0.0032(9) 0.0085(9)
C2 0.0662(15) 0.0613(17) 0.0629(13) 0.0067(11) 0.0106(11) 0.0089(10)
C3 0.0576(15) 0.086(2) 0.0864(18) 0.0097(12) 0.0101(13) 0.0230(16)
C4 0.0586(16) 0.082(2) 0.095(2) -0.0085(11) -0.0191(14) 0.0332(15)
C5 0.0751(16) 0.0737(18) 0.0650(14) -0.0054(12) -0.0149(12) 0.0147(12)
C6 0.0617(13) 0.0589(15) 0.0551(12) 0.0015(10) -0.0007(10) 0.0079(10)
C7 0.0552(12) 0.0393(12) 0.0459(10) 0.0062(8) 0.0027(9) 0.0011(8)
C8 0.0600(14) 0.0609(14) 0.0471(11) 0.0077(10) 0.0020(10) 0.0078(9)
C9 0.0595(14) 0.0634(16) 0.0599(14) -0.0003(10) 0.0094(10) 0.0089(10)
C10 0.0596(15) 0.0635(16) 0.0678(14) -0.0058(10) -0.0088(11) 0.0024(12)
C11 0.0667(14) 0.0627(15) 0.0514(12) -0.0080(10) 0.0065(10) 0.0050(10)

loop_
_atom_site_type_symbol
_atom_site_label
_atom_site_fract_x
_atom_site_fract_y
_atom_site_fract_z
_atom_site_U_iso_or_equiv
_atom_site_thermal_displace_type
_atom_site_occupancy
_atom_site_disorder_group
F F1 0.16885(7) -0.0787(5) 0.32200(16) 0.1219(8) Uani 1.000 -16
F F2 0.60621(6) 0.4445(4) 0.58901(13) 0.0984(6) Uani 1.000 -16
N N1 0.50519(9) 0.2455(5) 0.62465(14) 0.0695(7) Uani 1.000 -16
C C1 0.35628(9) 0.1391(5) 0.43374(16) 0.0497(7) Uani 1.000 -16
C C2 0.30232(10) 0.2088(6) 0.50519(18) 0.0635(9) Uani 1.000 -16
C C3 0.23904(11) 0.1346(7) 0.4674(2) 0.0767(10) Uani 1.000 -16
C C4 0.23116(11) -0.0048(7) 0.3597(2) 0.0785(11) Uani 1.000 -16
C C5 0.28211(11) -0.0803(6) 0.28686(19) 0.0713(9) Uani 1.000 -16
C C6 0.34494(10) -0.0045(5) 0.32527(18) 0.0586(8) Uani 1.000 -16
C C7 0.42374(9) 0.2219(5) 0.47208(15) 0.0468(7) Uani 1.000 -16
C C8 0.47047(9) 0.3501(6) 0.39465(17) 0.0560(8) Uani 1.000 -16
C C9 0.53273(10) 0.4268(5) 0.43285(19) 0.0609(8) Uani 1.000 -16
C C10 0.54517(11) 0.3685(6) 0.54736(19) 0.0636(9) Uani 1.000 -16
C C11 0.44444(10) 0.1735(5) 0.58562(18) 0.0603(8) Uani 1.000 -16
H H2 0.30881 0.30545 0.57858 0.0761 Uiso 1.000 -16
H H3 0.20297 0.17943 0.51471 0.0918 Uiso 1.000 -16
H H5 0.27490 -0.17911 0.21400 0.0855 Uiso 1.000 -16
H H6 0.38044 -0.05144 0.27678 0.0703 Uiso 1.000 -16
H H8 0.45950 0.38384 0.31684 0.0672 Uiso 1.000 -16
H H9 0.56470 0.51406 0.38289 0.0731 Uiso 1.000 -16
H H11 0.41423 0.08497 0.63868 0.0723 Uiso 1.000 -16

loop_
_atom_type_symbol
_atom_type_description
_atom_type_scat_dispersion_real
_atom_type_scat_dispersion_imag
_atom_type_scat_source
C C 0.0033 0.0016 'International Tables Vol C Tables 4.2.6.8 and 6.1.1.4'
H H 0.0000 0.0000 'International Tables Vol C Tables 4.2.6.8 and 6.1.1.4'
N N 0.0061 0.0033 'International Tables Vol C Tables 4.2.6.8 and 6.1.1.4'
F F 0.0171 0.0103 'International Tables Vol C Tables 4.2.6.8 and 6.1.1.4'

loop_
_geom_angle_atom_site_label_1
_geom_angle_atom_site_label_2
_geom_angle_atom_site_label_3
_geom_angle
_geom_angle_publ_flag
C10 N1 C11 115.17(18) no
C2 C1 C6 118.31(18) no
C2 C1 C7 121.03(17) no
C6 C1 C7 120.66(17) no
C1 C2 C3 120.47(19) no
C2 C3 C4 118.4(2) no
F1 C4 C3 118.6(2) no
F1 C4 C5 117.8(2) no
C3 C4 C5 123.6(2) no
C4 C5 C6 117.6(2) no
C1 C6 C5 121.70(19) no
C1 C7 C8 121.42(16) no
C1 C7 C11 122.40(17) no
C8 C7 C11 116.18(17) no
C7 C8 C9 120.17(18) no
C8 C9 C10 116.52(19) no
F2 C10 N1 114.27(19) no
F2 C10 C9 118.35(19) no
N1 C10 C9 127.4(2) no
N1 C11 C7 124.57(18) no
C1 C2 H2 120.00 no
C3 C2 H2 120.00 no
C2 C3 H3 121.00 no
C4 C3 H3 121.00 no
C4 C5 H5 121.00 no
C6 C5 H5 121.00 no
C1 C6 H6 119.00 no
C5 C6 H6 119.00 no
C7 C8 H8 120.00 no
C9 C8 H8 120.00 no
C8 C9 H9 122.00 no
C10 C9 H9 122.00 no
N1 C11 H11 118.00 no
C7 C11 H11 118.00 no

loop_
_geom_bond_atom_site_label_1
_geom_bond_atom_site_label_2
_geom_bond_distance
_geom_bond_publ_flag
F1 C4 1.370(3) no
F2 C10 1.363(3) no
N1 C10 1.293(3) no
N1 C11 1.344(3) no
C1 C2 1.397(3) no
C1 C6 1.381(3) no
C1 C7 1.477(3) no
C2 C3 1.389(3) no
C3 C4 1.357(3) no
C4 C5 1.364(3) no
C5 C6 1.384(3) no
C7 C8 1.392(3) no
C7 C11 1.383(3) no
C8 C9 1.374(3) no
C9 C10 1.358(3) no
C2 H2 0.9300 no
C3 H3 0.9300 no
C5 H5 0.9300 no
C6 H6 0.9300 no
C8 H8 0.9300 no
C9 H9 0.9300 no
C11 H11 0.9300 no

loop_
_geom_torsion_atom_site_label_1
_geom_torsion_atom_site_label_2
_geom_torsion_atom_site_label_3
_geom_torsion_atom_site_label_4
_geom_torsion
_geom_torsion_publ_flag
C11 N1 C10 F2 179.11(18) no
C11 N1 C10 C9 -1.0(3) no
C10 N1 C11 C7 0.1(3) no
C6 C1 C2 C3 0.0(3) no
C7 C1 C2 C3 179.0(2) no
C2 C1 C6 C5 -0.2(3) no
C7 C1 C6 C5 -179.19(19) no
C2 C1 C7 C8 -142.1(2) no
C2 C1 C7 C11 38.7(3) no
C6 C1 C7 C8 36.9(3) no
C6 C1 C7 C11 -142.3(2) no
C1 C2 C3 C4 -0.3(4) no
C2 C3 C4 F1 180.0(2) no
C2 C3 C4 C5 0.8(4) no
F1 C4 C5 C6 179.9(2) no
C3 C4 C5 C6 -1.0(4) no
C4 C5 C6 C1 0.7(3) no
C1 C7 C8 C9 179.62(19) no
C11 C7 C8 C9 -1.1(3) no
C1 C7 C11 N1 -179.87(18) no
C8 C7 C11 N1 0.9(3) no
C7 C8 C9 C10 0.4(3) no
C8 C9 C10 F2 -179.37(19) no
C8 C9 C10 N1 0.7(3) no

loop_
_cod_related_entry_id
_cod_related_entry_database
_cod_related_entry_code
1 ChemSpider 23357348
